data_7243626
loop_
_publ_author_name
'Chi, Jie'
'Mu, Yajun'
'Li, Yan'
'Shao, Pengpeng'
'Liu, Guocheng'
'Cai, Bin'
'Xu, Na'
'Chen, Yongqiang'

_publ_section_title
;
 Polytorsional-amide/carboxylates-directed Cd(ii) coordination polymers
 exhibiting multi-functional sensing behaviors
;
_journal_issue 50
_journal_name_full 'RSC Advances'
_journal_page_first 31756
_journal_page_last 31765
_journal_paper_doi 10.1039/D1RA04411G
_journal_volume 11
_journal_year 2021
_chemical_formula_moiety 'C31.03 H30.55 Cd Cl0.24 N4 O5.52'
_chemical_formula_sum 'C31.03 H30.55 Cd Cl0.24 N4 O5.52'
_chemical_formula_weight 668.73
_space_group_crystal_system triclinic
_space_group_IT_number 2
_space_group_name_Hall '-P 1'
_space_group_name_H-M_alt 'P -1'
_atom_sites_solution_hydrogens geom
_atom_sites_solution_primary direct
_audit_creation_method SHELXL-2014/7
_audit_update_record
;
2021-09-17 deposited with the CCDC.	2021-09-20 downloaded from the CCDC.
;
_cell_angle_alpha 77.943(4)
_cell_angle_beta 75.068(4)
_cell_angle_gamma 71.533(4)
_cell_formula_units_Z 2
_cell_length_a 9.3563(18)
_cell_length_b 9.873(2)
_cell_length_c 17.234(3)
_cell_measurement_reflns_used 1210
_cell_measurement_temperature 296(2)
_cell_measurement_theta_max 19.465
_cell_measurement_theta_min 2.415
_cell_volume 1444.9(5)
_computing_cell_refinement 'SAINT+ Ver. 2016.5-0 (Bruker-AXS, 2016)'
_computing_data_collection 'APEX3 Ver. 2016.5-0 (Bruker-AXS, 2016)'
_computing_data_reduction 'SAINT+ Ver. 2016.5-0 (Bruker-AXS, 2016)'
_computing_molecular_graphics 'OLEX2 (Dolomanov et al., 2009)'
_computing_publication_material 'OLEX2 (Dolomanov et al., 2009)'
_computing_structure_refinement 'SHELXL-2014/7 (Sheldrick, 2014)'
_computing_structure_solution 'XT (Sheldrick, 2015a)'
_diffrn_ambient_temperature 296(2)
_diffrn_detector_area_resol_mean 7.9
_diffrn_measured_fraction_theta_full 0.997
_diffrn_measured_fraction_theta_max 0.997
_diffrn_measurement_device_type 'Bruker APEX II Quazar'
_diffrn_measurement_method '0.5\% \w and 0.5\% \f scans'
_diffrn_radiation_type MoK\a
_diffrn_radiation_wavelength 0.71073
_diffrn_reflns_av_R_equivalents 0.0466
_diffrn_reflns_av_unetI/netI 0.0984
_diffrn_reflns_Laue_measured_fraction_full 0.997
_diffrn_reflns_Laue_measured_fraction_max 0.997
_diffrn_reflns_limit_h_max 11
_diffrn_reflns_limit_h_min -9
_diffrn_reflns_limit_k_max 11
_diffrn_reflns_limit_k_min -11
_diffrn_reflns_limit_l_max 20
_diffrn_reflns_limit_l_min -18
_diffrn_reflns_number 8359
_diffrn_reflns_point_group_measured_fraction_full 0.997
_diffrn_reflns_point_group_measured_fraction_max 0.997
_diffrn_reflns_theta_full 25.230
_diffrn_reflns_theta_max 25.230
_diffrn_reflns_theta_min 2.196
_diffrn_source 'microfocus sealed X-ray tube'
_exptl_absorpt_coefficient_mu 0.827
_exptl_absorpt_correction_T_max 0.87
_exptl_absorpt_correction_T_min 0.86
_exptl_absorpt_correction_type multi-scan
_exptl_absorpt_process_details
;
SADABS-2016/2 (Krause et al., 2015) was used for absorption correction.
;
_exptl_crystal_colour green
_exptl_crystal_density_diffrn 1.537
_exptl_crystal_density_method 'not measured'
_exptl_crystal_description block
_exptl_crystal_F_000 682
_exptl_crystal_size_max 0.240
_exptl_crystal_size_mid 0.220
_exptl_crystal_size_min 0.200
_refine_diff_density_max 1.050
_refine_diff_density_min -0.775
_refine_diff_density_rms 0.101
_refine_ls_extinction_method none
_refine_ls_goodness_of_fit_ref 0.999
_refine_ls_hydrogen_treatment constr
_refine_ls_matrix_type full
_refine_ls_number_parameters 398
_refine_ls_number_reflns 5208
_refine_ls_number_restraints 10
_refine_ls_restrained_S_all 1.002
_refine_ls_R_factor_all 0.1092
_refine_ls_R_factor_gt 0.0619
_refine_ls_shift/su_max 0.001
_refine_ls_shift/su_mean 0.000
_refine_ls_structure_factor_coef Fsqd
_refine_ls_weighting_details 'w=1/[\s^2^(Fo^2^)+(0.0687P)^2^+1.4365P] where P=(Fo^2^+2Fc^2^)/3'
_refine_ls_weighting_scheme calc
_refine_ls_wR_factor_gt 0.1307
_refine_ls_wR_factor_ref 0.1521
_reflns_Friedel_coverage 0.000
_reflns_number_gt 3439
_reflns_number_total 5208
_reflns_threshold_expression 'I > 2\s(I)'
_cod_data_source_file d1ra04411g2.cif
_cod_data_source_block 2_CCDC1
_cod_database_code 7243626
_shelx_shelxl_version_number 2014/7
_shelx_space_group_comment
;
The symmetry employed for this shelxl refinement is uniquely defined
by the following loop, which should always be used as a source of
symmetry information in preference to the above space-group names.
They are only intended as comments.
;
_shelx_estimated_absorpt_t_min 0.826
_shelx_estimated_absorpt_t_max 0.852

loop_
_space_group_symop_operation_xyz
'x, y, z'
'-x, -y, -z'

loop_
_atom_site_label
_atom_site_type_symbol
_atom_site_fract_x
_atom_site_fract_y
_atom_site_fract_z
_atom_site_U_iso_or_equiv
_atom_site_adp_type
_atom_site_occupancy
_atom_site_site_symmetry_order
_atom_site_calc_flag
_atom_site_refinement_flags_posn
_atom_site_refinement_flags_adp
_atom_site_refinement_flags_occupancy
_atom_site_disorder_assembly
_atom_site_disorder_group
Cd1 Cd 0.61980(6) 0.96349(6) 0.23184(3) 0.0412(2) Uani 1 1 d . . . . .
O3 O 1.0426(5) 0.7313(5) 0.5273(3) 0.0488(13) Uani 1 1 d . . . . .
O4 O 1.1037(5) 0.0653(5) 0.8022(3) 0.0448(12) Uani 1 1 d . . . . .
N1 N 0.6552(7) 0.9739(7) 0.3595(3) 0.0464(15) Uani 1 1 d . . . . .
N2 N 0.8430(7) 0.8232(6) 0.6246(3) 0.0451(15) Uani 1 1 d . . . . .
H2 H 0.7918 0.8080 0.6732 0.054 Uiso 1 1 calc R U . . .
N3 N 0.8596(6) 0.1065(6) 0.7902(3) 0.0378(13) Uani 1 1 d . . . . .
H3 H 0.7821 0.1654 0.7718 0.045 Uiso 1 1 calc R U . . .
N4 N 0.6767(6) -0.0354(6) 1.0913(3) 0.0410(14) Uani 1 1 d . . . . .
Cl1 Cl 0.4894(13) 0.7767(13) 0.2562(7) 0.041(3) Uani 0.242(8) 1 d . . P A 1
O5 O 0.4256(12) 0.7983(12) 0.2434(8) 0.088(4) Uani 0.758(8) 1 d D . P A 2
O6 O 0.6348(8) 0.7306(7) 0.2872(5) 0.067(2) Uani 0.758(8) 1 d D . P A 2
C1 C 0.5177(11) 0.7071(10) 0.2801(7) 0.038(3) Uani 0.758(8) 1 d D . P A 2
C2 C 0.4951(12) 0.5579(9) 0.3115(5) 0.057(3) Uani 0.758(8) 1 d D . P A 2
H2A H 0.3856 0.5671 0.3226 0.069 Uiso 0.758(8) 1 calc R U P A 2
H2B H 0.5439 0.4986 0.2684 0.069 Uiso 0.758(8) 1 calc R U P A 2
C3 C 0.5551(10) 0.4786(9) 0.3861(4) 0.049(3) Uani 0.758(8) 1 d D . P A 2
H3A H 0.6600 0.4827 0.3791 0.059 Uiso 0.758(8) 1 calc R U P A 2
H3B H 0.5579 0.3781 0.3915 0.059 Uiso 0.758(8) 1 calc R U P A 2
C4 C 0.4603(13) 0.5379(12) 0.4641(5) 0.073(4) Uani 0.758(8) 1 d D . P A 2
H4A H 0.3588 0.5231 0.4753 0.088 Uiso 0.758(8) 1 calc R U P A 2
H4B H 0.4477 0.6407 0.4574 0.088 Uiso 0.758(8) 1 calc R U P A 2
O1 O 0.6102(6) 1.2228(5) 0.1925(3) 0.0510(13) Uani 1 1 d . . . . .
O2 O 0.3964(5) 1.1567(5) 0.2345(3) 0.0519(13) Uani 1 1 d . . . . .
C5 C 0.4661(9) 1.2516(7) 0.2049(4) 0.0429(18) Uani 1 1 d . . . . .
C6 C 0.3685(10) 1.4022(8) 0.1855(5) 0.066(2) Uani 1 1 d . . . . .
H6A H 0.3368 1.4489 0.2338 0.079 Uiso 1 1 calc R U . . .
H6B H 0.2761 1.3971 0.1719 0.079 Uiso 1 1 calc R U . . .
C7 C 0.4463(11) 1.4960(8) 0.1161(5) 0.066(2) Uani 1 1 d . . . . .
H7A H 0.3870 1.5962 0.1173 0.080 Uiso 1 1 calc R U . . .
H7B H 0.5481 1.4867 0.1241 0.080 Uiso 1 1 calc R U . . .
C8 C 0.4607(10) 1.4562(8) 0.0351(5) 0.063(2) Uani 1 1 d . . . . .
H8A H 0.3584 1.4669 0.0272 0.075 Uiso 1 1 calc R U . . .
H8B H 0.5176 1.3553 0.0348 0.075 Uiso 1 1 calc R U . . .
C9 C 0.6529(9) 0.8655(9) 0.4197(5) 0.055(2) Uani 1 1 d . . . . .
H9 H 0.6184 0.7907 0.4134 0.066 Uiso 1 1 calc R U . . .
C10 C 0.6983(8) 0.8567(8) 0.4908(5) 0.052(2) Uani 1 1 d . . . . .
H10 H 0.6965 0.7769 0.5304 0.062 Uiso 1 1 calc R U . . .
C11 C 0.7466(8) 0.9679(7) 0.5027(4) 0.0417(17) Uani 1 1 d . . . . .
C12 C 0.7462(9) 1.0814(8) 0.4412(5) 0.053(2) Uani 1 1 d . . . . .
H12 H 0.7775 1.1588 0.4466 0.063 Uiso 1 1 calc R U . . .
C13 C 0.6997(9) 1.0817(8) 0.3717(5) 0.054(2) Uani 1 1 d . . . . .
H13 H 0.6995 1.1607 0.3313 0.064 Uiso 1 1 calc R U . . .
C14 C 0.8038(8) 0.9650(7) 0.5781(4) 0.0482(18) Uani 1 1 d . . . . .
H14A H 0.8940 1.0008 0.5619 0.058 Uiso 1 1 calc R U . . .
H14B H 0.7247 1.0299 0.6124 0.058 Uiso 1 1 calc R U . . .
C15 C 0.9581(8) 0.7150(7) 0.5932(4) 0.0382(16) Uani 1 1 d . . . . .
C16 C 0.9718(7) 0.5685(7) 0.6437(4) 0.0348(15) Uani 1 1 d . . . . .
C17 C 0.9364(8) 0.4681(7) 0.6143(4) 0.0433(17) Uani 1 1 d . . . . .
H17 H 0.9077 0.4913 0.5643 0.052 Uiso 1 1 calc R U . . .
C18 C 0.9424(8) 0.3305(7) 0.6580(4) 0.0402(16) Uani 1 1 d . . . . .
H18 H 0.9193 0.2630 0.6364 0.048 Uiso 1 1 calc R U . . .
C19 C 0.9822(7) 0.2948(7) 0.7322(4) 0.0362(15) Uani 1 1 d . . . . .
C20 C 1.0215(7) 0.3971(7) 0.7658(4) 0.0357(15) Uani 1 1 d . . . . .
C21 C 1.0189(7) 0.5349(7) 0.7203(4) 0.0348(15) Uani 1 1 d . . . . .
C22 C 1.0640(8) 0.6323(8) 0.7505(5) 0.0497(19) Uani 1 1 d . . . . .
H22 H 1.0667 0.7212 0.7199 0.060 Uiso 1 1 calc R U . . .
C23 C 1.1040(10) 0.5990(8) 0.8240(5) 0.059(2) Uani 1 1 d . . . . .
H23 H 1.1349 0.6641 0.8434 0.071 Uiso 1 1 calc R U . . .
C24 C 1.0981(10) 0.4641(8) 0.8706(5) 0.059(2) Uani 1 1 d . . . . .
H24 H 1.1218 0.4421 0.9218 0.071 Uiso 1 1 calc R U . . .
C25 C 1.0591(8) 0.3678(7) 0.8421(4) 0.0470(18) Uani 1 1 d . . . . .
H25 H 1.0569 0.2795 0.8737 0.056 Uiso 1 1 calc R U . . .
C26 C 0.9886(8) 0.1464(7) 0.7770(4) 0.0351(15) Uani 1 1 d . . . . .
C27 C 0.8453(8) -0.0327(7) 0.8347(4) 0.0443(18) Uani 1 1 d . . . . .
H27A H 0.9456 -0.1028 0.8265 0.053 Uiso 1 1 calc R U . . .
H27B H 0.7774 -0.0641 0.8127 0.053 Uiso 1 1 calc R U . . .
C28 C 0.7840(7) -0.0301(7) 0.9236(4) 0.0369(16) Uani 1 1 d . . . . .
C29 C 0.7055(8) -0.1261(8) 0.9685(4) 0.0466(18) Uani 1 1 d . . . . .
H29 H 0.6865 -0.1912 0.9432 0.056 Uiso 1 1 calc R U . . .
C30 C 0.6546(8) -0.1263(8) 1.0511(5) 0.0478(19) Uani 1 1 d . . . . .
H30 H 0.6023 -0.1930 1.0802 0.057 Uiso 1 1 calc R U . . .
C31 C 0.7529(8) 0.0580(8) 1.0473(5) 0.0487(19) Uani 1 1 d . . . . .
H31 H 0.7699 0.1229 1.0736 0.058 Uiso 1 1 calc R U . . .
C32 C 0.8077(8) 0.0630(8) 0.9647(4) 0.0491(19) Uani 1 1 d . . . . .
H32 H 0.8609 0.1298 0.9369 0.059 Uiso 1 1 calc R U . . .

loop_
_atom_site_aniso_label
_atom_site_aniso_U_11
_atom_site_aniso_U_22
_atom_site_aniso_U_33
_atom_site_aniso_U_23
_atom_site_aniso_U_13
_atom_site_aniso_U_12
Cd1 0.0352(3) 0.0434(3) 0.0425(3) -0.0045(2) -0.0071(2) -0.0092(2)
O3 0.053(3) 0.048(3) 0.036(3) -0.002(2) 0.006(2) -0.016(2)
O4 0.036(3) 0.041(3) 0.050(3) 0.002(2) -0.013(2) -0.003(2)
N1 0.049(4) 0.051(4) 0.038(4) 0.002(3) -0.009(3) -0.017(3)
N2 0.059(4) 0.036(3) 0.026(3) 0.004(3) -0.002(3) -0.003(3)
N3 0.037(3) 0.036(3) 0.038(3) 0.004(3) -0.015(3) -0.007(3)
N4 0.031(3) 0.043(3) 0.047(4) -0.002(3) -0.008(3) -0.011(3)
Cl1 0.035(7) 0.040(7) 0.048(6) 0.012(5) -0.020(5) -0.013(6)
O5 0.051(7) 0.077(7) 0.129(10) 0.044(6) -0.052(6) -0.020(6)
O6 0.068(6) 0.060(5) 0.080(6) -0.002(4) -0.021(4) -0.028(4)
C1 0.030(6) 0.045(8) 0.040(7) 0.000(6) -0.010(5) -0.014(6)
C2 0.060(7) 0.053(6) 0.061(7) -0.008(5) -0.010(5) -0.021(5)
C3 0.055(6) 0.037(5) 0.031(5) 0.013(4) 0.005(4) -0.002(5)
C4 0.078(9) 0.064(8) 0.077(9) 0.000(6) -0.025(7) -0.019(6)
O1 0.042(3) 0.045(3) 0.058(3) 0.000(2) -0.006(2) -0.009(2)
O2 0.045(3) 0.055(3) 0.050(3) -0.004(3) -0.001(2) -0.015(3)
C5 0.048(5) 0.038(4) 0.030(4) 0.003(3) -0.005(3) -0.002(4)
C6 0.059(5) 0.053(5) 0.058(5) -0.003(4) -0.001(4) 0.009(4)
C7 0.086(7) 0.042(5) 0.052(5) 0.006(4) -0.008(4) -0.004(4)
C8 0.068(6) 0.047(5) 0.062(6) 0.003(4) -0.009(4) -0.011(4)
C9 0.060(5) 0.056(5) 0.057(5) 0.001(4) -0.022(4) -0.025(4)
C10 0.057(5) 0.044(4) 0.052(5) 0.012(4) -0.017(4) -0.018(4)
C11 0.041(4) 0.034(4) 0.044(4) -0.005(3) -0.006(3) -0.005(3)
C12 0.067(5) 0.047(4) 0.050(5) 0.005(4) -0.019(4) -0.025(4)
C13 0.073(6) 0.040(4) 0.052(5) 0.010(4) -0.018(4) -0.027(4)
C14 0.049(5) 0.042(4) 0.048(5) -0.001(3) -0.010(4) -0.008(3)
C15 0.037(4) 0.039(4) 0.036(4) 0.000(3) -0.005(3) -0.013(3)
C16 0.032(4) 0.034(4) 0.033(4) 0.001(3) -0.003(3) -0.008(3)
C17 0.050(5) 0.046(4) 0.033(4) -0.002(3) -0.010(3) -0.014(3)
C18 0.046(4) 0.036(4) 0.037(4) -0.002(3) -0.012(3) -0.008(3)
C19 0.036(4) 0.036(4) 0.030(4) 0.001(3) -0.004(3) -0.005(3)
C20 0.027(4) 0.035(4) 0.041(4) -0.007(3) -0.007(3) -0.002(3)
C21 0.033(4) 0.030(4) 0.038(4) -0.005(3) -0.008(3) -0.002(3)
C22 0.051(5) 0.038(4) 0.061(5) -0.008(4) -0.019(4) -0.007(3)
C23 0.076(6) 0.037(4) 0.069(6) -0.011(4) -0.045(5) 0.003(4)
C24 0.079(6) 0.052(5) 0.054(5) -0.014(4) -0.040(4) -0.001(4)
C25 0.058(5) 0.033(4) 0.042(4) -0.004(3) -0.017(4) 0.001(3)
C26 0.037(4) 0.038(4) 0.028(4) -0.002(3) -0.012(3) -0.003(3)
C27 0.051(5) 0.037(4) 0.047(5) 0.000(3) -0.011(4) -0.017(3)
C28 0.035(4) 0.034(4) 0.043(4) -0.001(3) -0.016(3) -0.009(3)
C29 0.056(5) 0.045(4) 0.048(5) 0.000(3) -0.018(4) -0.024(4)
C30 0.047(5) 0.041(4) 0.054(5) 0.008(4) -0.018(4) -0.014(3)
C31 0.049(5) 0.049(4) 0.052(5) -0.013(4) -0.007(4) -0.019(4)
C32 0.054(5) 0.048(4) 0.050(5) -0.003(4) -0.006(4) -0.028(4)

loop_
_atom_type_symbol
_atom_type_description
_atom_type_scat_dispersion_real
_atom_type_scat_dispersion_imag
_atom_type_scat_source
C C 0.0033 0.0016 'International Tables Vol C Tables 4.2.6.8 and 6.1.1.4'
H H 0.0000 0.0000 'International Tables Vol C Tables 4.2.6.8 and 6.1.1.4'
Cd Cd -0.8075 1.2024 'International Tables Vol C Tables 4.2.6.8 and 6.1.1.4'
N N 0.0061 0.0033 'International Tables Vol C Tables 4.2.6.8 and 6.1.1.4'
O O 0.0106 0.0060 'International Tables Vol C Tables 4.2.6.8 and 6.1.1.4'
Cl Cl 0.1484 0.1585 'International Tables Vol C Tables 4.2.6.8 and 6.1.1.4'

loop_
_geom_angle_atom_site_label_1
_geom_angle_atom_site_label_2
_geom_angle_atom_site_label_3
_geom_angle
_geom_angle_site_symmetry_1
_geom_angle_site_symmetry_3
_geom_angle_publ_flag
O6 Cd1 N1 81.4(2) . . ?
O6 Cd1 N4 105.7(2) . 1_564 ?
N1 Cd1 N4 158.49(19) . 1_564 ?
O6 Cd1 O2 126.8(2) . . ?
N1 Cd1 O2 95.94(19) . . ?
N4 Cd1 O2 95.69(18) 1_564 . ?
N1 Cd1 Cl1 104.2(3) . . ?
N4 Cd1 Cl1 92.5(3) 1_564 . ?
O2 Cd1 Cl1 95.6(3) . . ?
O6 Cd1 O4 96.2(2) . 2_766 ?
N1 Cd1 O4 81.25(18) . 2_766 ?
N4 Cd1 O4 77.83(17) 1_564 2_766 ?
O2 Cd1 O4 136.20(16) . 2_766 ?
Cl1 Cd1 O4 127.6(3) . 2_766 ?
O6 Cd1 O1 170.8(2) . . ?
N1 Cd1 O1 89.39(19) . . ?
N4 Cd1 O1 82.89(18) 1_564 . ?
O2 Cd1 O1 54.10(16) . . ?
Cl1 Cd1 O1 148.4(3) . . ?
O4 Cd1 O1 82.12(16) 2_766 . ?
C26 O4 Cd1 136.8(4) . 2_766 ?
C9 N1 C13 116.4(7) . . ?
C9 N1 Cd1 122.4(5) . . ?
C13 N1 Cd1 120.6(5) . . ?
C15 N2 C14 121.1(6) . . ?
C15 N2 H2 119.5 . . ?
C14 N2 H2 119.5 . . ?
C26 N3 C27 122.5(5) . . ?
C26 N3 H3 118.7 . . ?
C27 N3 H3 118.7 . . ?
C31 N4 C30 116.3(6) . . ?
C31 N4 Cd1 116.0(5) . 1_546 ?
C30 N4 Cd1 127.3(5) . 1_546 ?
C1 O6 Cd1 106.4(6) . . ?
O5 C1 O6 121.0(9) . . ?
O5 C1 C2 120.1(8) . . ?
O6 C1 C2 118.7(8) . . ?
C3 C2 C1 117.2(7) . . ?
C3 C2 H2A 108.0 . . ?
C1 C2 H2A 108.0 . . ?
C3 C2 H2B 108.0 . . ?
C1 C2 H2B 108.0 . . ?
H2A C2 H2B 107.2 . . ?
C2 C3 C4 114.1(7) . . ?
C2 C3 H3A 108.7 . . ?
C4 C3 H3A 108.7 . . ?
C2 C3 H3B 108.7 . . ?
C4 C3 H3B 108.7 . . ?
H3A C3 H3B 107.6 . . ?
C3 C4 C4 110.7(10) . 2_666 ?
C3 C4 H4A 109.5 . . ?
C4 C4 H4A 109.5 2_666 . ?
C3 C4 H4B 109.5 . . ?
C4 C4 H4B 109.5 2_666 . ?
H4A C4 H4B 108.1 . . ?
C5 O1 Cd1 88.3(4) . . ?
C5 O2 Cd1 95.1(4) . . ?
O2 C5 O1 122.1(6) . . ?
O2 C5 C6 116.6(7) . . ?
O1 C5 C6 121.3(7) . . ?
C5 C6 C7 115.1(7) . . ?
C5 C6 H6A 108.5 . . ?
C7 C6 H6A 108.5 . . ?
C5 C6 H6B 108.5 . . ?
C7 C6 H6B 108.5 . . ?
H6A C6 H6B 107.5 . . ?
C8 C7 C6 112.6(7) . . ?
C8 C7 H7A 109.1 . . ?
C6 C7 H7A 109.1 . . ?
C8 C7 H7B 109.1 . . ?
C6 C7 H7B 109.1 . . ?
H7A C7 H7B 107.8 . . ?
C7 C8 C8 114.6(9) . 2_685 ?
C7 C8 H8A 108.6 . . ?
C8 C8 H8A 108.6 2_685 . ?
C7 C8 H8B 108.6 . . ?
C8 C8 H8B 108.6 2_685 . ?
H8A C8 H8B 107.6 . . ?
N1 C9 C10 124.2(7) . . ?
N1 C9 H9 117.9 . . ?
C10 C9 H9 117.9 . . ?
C9 C10 C11 119.2(7) . . ?
C9 C10 H10 120.4 . . ?
C11 C10 H10 120.4 . . ?
C12 C11 C10 116.7(7) . . ?
C12 C11 C14 120.5(6) . . ?
C10 C11 C14 122.7(6) . . ?
C11 C12 C13 120.6(7) . . ?
C11 C12 H12 119.7 . . ?
C13 C12 H12 119.7 . . ?
N1 C13 C12 122.9(7) . . ?
N1 C13 H13 118.5 . . ?
C12 C13 H13 118.5 . . ?
N2 C14 C11 113.8(6) . . ?
N2 C14 H14A 108.8 . . ?
C11 C14 H14A 108.8 . . ?
N2 C14 H14B 108.8 . . ?
C11 C14 H14B 108.8 . . ?
H14A C14 H14B 107.7 . . ?
O3 C15 N2 123.0(6) . . ?
O3 C15 C16 121.6(6) . . ?
N2 C15 C16 115.3(6) . . ?
C17 C16 C21 120.6(6) . . ?
C17 C16 C15 117.4(6) . . ?
C21 C16 C15 122.0(6) . . ?
C16 C17 C18 121.2(6) . . ?
C16 C17 H17 119.4 . . ?
C18 C17 H17 119.4 . . ?
C19 C18 C17 120.4(6) . . ?
C19 C18 H18 119.8 . . ?
C17 C18 H18 119.8 . . ?
C18 C19 C20 120.5(6) . . ?
C18 C19 C26 118.9(6) . . ?
C20 C19 C26 120.5(6) . . ?
C25 C20 C21 118.2(6) . . ?
C25 C20 C19 123.0(6) . . ?
C21 C20 C19 118.8(6) . . ?
C22 C21 C20 119.2(6) . . ?
C22 C21 C16 122.3(6) . . ?
C20 C21 C16 118.5(6) . . ?
C23 C22 C21 121.0(7) . . ?
C23 C22 H22 119.5 . . ?
C21 C22 H22 119.5 . . ?
C22 C23 C24 119.1(7) . . ?
C22 C23 H23 120.4 . . ?
C24 C23 H23 120.4 . . ?
C25 C24 C23 120.9(7) . . ?
C25 C24 H24 119.5 . . ?
C23 C24 H24 119.5 . . ?
C24 C25 C20 121.4(7) . . ?
C24 C25 H25 119.3 . . ?
C20 C25 H25 119.3 . . ?
O4 C26 N3 121.2(6) . . ?
O4 C26 C19 123.2(6) . . ?
N3 C26 C19 115.6(6) . . ?
N3 C27 C28 113.4(5) . . ?
N3 C27 H27A 108.9 . . ?
C28 C27 H27A 108.9 . . ?
N3 C27 H27B 108.9 . . ?
C28 C27 H27B 108.9 . . ?
H27A C27 H27B 107.7 . . ?
C32 C28 C29 116.8(6) . . ?
C32 C28 C27 122.4(6) . . ?
C29 C28 C27 120.7(6) . . ?
C28 C29 C30 120.2(7) . . ?
C28 C29 H29 119.9 . . ?
C30 C29 H29 119.9 . . ?
N4 C30 C29 123.2(7) . . ?
N4 C30 H30 118.4 . . ?
C29 C30 H30 118.4 . . ?
N4 C31 C32 123.3(7) . . ?
N4 C31 H31 118.4 . . ?
C32 C31 H31 118.4 . . ?
C28 C32 C31 120.2(7) . . ?
C28 C32 H32 119.9 . . ?
C31 C32 H32 119.9 . . ?

loop_
_geom_bond_atom_site_label_1
_geom_bond_atom_site_label_2
_geom_bond_distance
_geom_bond_site_symmetry_2
_geom_bond_publ_flag
Cd1 O6 2.272(7) . ?
Cd1 N1 2.335(6) . ?
Cd1 N4 2.340(6) 1_564 ?
Cd1 O2 2.339(5) . ?
Cd1 Cl1 2.430(11) . ?
Cd1 O4 2.437(5) 2_766 ?
Cd1 O1 2.486(5) . ?
O3 C15 1.217(7) . ?
O4 C26 1.240(7) . ?
O4 Cd1 2.437(5) 2_766 ?
N1 C9 1.328(9) . ?
N1 C13 1.330(9) . ?
N2 C15 1.344(8) . ?
N2 C14 1.448(8) . ?
N2 H2 0.8600 . ?
N3 C26 1.336(8) . ?
N3 C27 1.455(8) . ?
N3 H3 0.8600 . ?
N4 C31 1.333(9) . ?
N4 C30 1.334(9) . ?
N4 Cd1 2.340(6) 1_546 ?
O5 C1 1.226(8) . ?
O6 C1 1.230(8) . ?
C1 C2 1.521(8) . ?
C2 C3 1.501(8) . ?
C2 H2A 0.9700 . ?
C2 H2B 0.9700 . ?
C3 C4 1.523(8) . ?
C3 H3A 0.9700 . ?
C3 H3B 0.9700 . ?
C4 C4 1.54(2) 2_666 ?
C4 H4A 0.9700 . ?
C4 H4B 0.9700 . ?
O1 C5 1.256(8) . ?
O2 C5 1.256(8) . ?
C5 C6 1.499(10) . ?
C6 C7 1.528(11) . ?
C6 H6A 0.9700 . ?
C6 H6B 0.9700 . ?
C7 C8 1.491(11) . ?
C7 H7A 0.9700 . ?
C7 H7B 0.9700 . ?
C8 C8 1.504(15) 2_685 ?
C8 H8A 0.9700 . ?
C8 H8B 0.9700 . ?
C9 C10 1.375(10) . ?
C9 H9 0.9300 . ?
C10 C11 1.381(10) . ?
C10 H10 0.9300 . ?
C11 C12 1.372(9) . ?
C11 C14 1.519(10) . ?
C12 C13 1.375(10) . ?
C12 H12 0.9300 . ?
C13 H13 0.9300 . ?
C14 H14A 0.9700 . ?
C14 H14B 0.9700 . ?
C15 C16 1.510(9) . ?
C16 C17 1.361(9) . ?
C16 C21 1.440(9) . ?
C17 C18 1.401(9) . ?
C17 H17 0.9300 . ?
C18 C19 1.369(9) . ?
C18 H18 0.9300 . ?
C19 C20 1.442(9) . ?
C19 C26 1.497(9) . ?
C20 C25 1.397(9) . ?
C20 C21 1.417(9) . ?
C21 C22 1.398(9) . ?
C22 C23 1.357(10) . ?
C22 H22 0.9300 . ?
C23 C24 1.414(11) . ?
C23 H23 0.9300 . ?
C24 C25 1.336(10) . ?
C24 H24 0.9300 . ?
C25 H25 0.9300 . ?
C27 C28 1.494(9) . ?
C27 H27A 0.9700 . ?
C27 H27B 0.9700 . ?
C28 C32 1.370(9) . ?
C28 C29 1.370(9) . ?
C29 C30 1.379(10) . ?
C29 H29 0.9300 . ?
C30 H30 0.9300 . ?
C31 C32 1.378(10) . ?
C31 H31 0.9300 . ?
C32 H32 0.9300 . ?

loop_
_geom_hbond_atom_site_label_D
_geom_hbond_atom_site_label_H
_geom_hbond_atom_site_label_A
_geom_hbond_distance_DH
_geom_hbond_distance_HA
_geom_hbond_distance_DA
_geom_hbond_angle_DHA
_geom_hbond_site_symmetry_A
N2 H2 O2 0.86 2.04 2.840(7) 155 2_676
N3 H3 O5 0.86 1.94 2.706(10) 148 2_666

loop_
_geom_torsion_atom_site_label_1
_geom_torsion_atom_site_label_2
_geom_torsion_atom_site_label_3
_geom_torsion_atom_site_label_4
_geom_torsion
_geom_torsion_site_symmetry_1
_geom_torsion_site_symmetry_2
_geom_torsion_site_symmetry_3
_geom_torsion_site_symmetry_4
_geom_torsion_publ_flag
Cd1 O6 C1 O5 4.7(16) . . . . ?
Cd1 O6 C1 C2 179.6(8) . . . . ?
O5 C1 C2 C3 -150.9(13) . . . . ?
O6 C1 C2 C3 34.2(15) . . . . ?
C1 C2 C3 C4 73.1(12) . . . . ?
C2 C3 C4 C4 -173.5(11) . . . 2_666 ?
Cd1 O2 C5 O1 -6.6(7) . . . . ?
Cd1 O2 C5 C6 173.9(6) . . . . ?
Cd1 O1 C5 O2 6.2(7) . . . . ?
Cd1 O1 C5 C6 -174.3(6) . . . . ?
O2 C5 C6 C7 -151.5(7) . . . . ?
O1 C5 C6 C7 29.0(11) . . . . ?
C5 C6 C7 C8 73.9(10) . . . . ?
C6 C7 C8 C8 -178.9(9) . . . 2_685 ?
C13 N1 C9 C10 -2.4(12) . . . . ?
Cd1 N1 C9 C10 168.6(6) . . . . ?
N1 C9 C10 C11 1.5(12) . . . . ?
C9 C10 C11 C12 -0.2(11) . . . . ?
C9 C10 C11 C14 -177.9(7) . . . . ?
C10 C11 C12 C13 -0.2(11) . . . . ?
C14 C11 C12 C13 177.6(7) . . . . ?
C9 N1 C13 C12 2.0(11) . . . . ?
Cd1 N1 C13 C12 -169.2(6) . . . . ?
C11 C12 C13 N1 -0.8(13) . . . . ?
C15 N2 C14 C11 63.5(9) . . . . ?
C12 C11 C14 N2 -161.6(6) . . . . ?
C10 C11 C14 N2 16.0(10) . . . . ?
C14 N2 C15 O3 5.6(11) . . . . ?
C14 N2 C15 C16 -171.7(6) . . . . ?
O3 C15 C16 C17 -66.5(9) . . . . ?
N2 C15 C16 C17 110.8(7) . . . . ?
O3 C15 C16 C21 114.0(8) . . . . ?
N2 C15 C16 C21 -68.7(8) . . . . ?
C21 C16 C17 C18 0.9(10) . . . . ?
C15 C16 C17 C18 -178.5(6) . . . . ?
C16 C17 C18 C19 1.0(10) . . . . ?
C17 C18 C19 C20 -1.3(10) . . . . ?
C17 C18 C19 C26 -179.6(6) . . . . ?
C18 C19 C20 C25 178.3(7) . . . . ?
C26 C19 C20 C25 -3.4(10) . . . . ?
C18 C19 C20 C21 -0.3(9) . . . . ?
C26 C19 C20 C21 177.9(6) . . . . ?
C25 C20 C21 C22 4.4(9) . . . . ?
C19 C20 C21 C22 -176.9(6) . . . . ?
C25 C20 C21 C16 -176.6(6) . . . . ?
C19 C20 C21 C16 2.1(9) . . . . ?
C17 C16 C21 C22 176.5(6) . . . . ?
C15 C16 C21 C22 -4.0(10) . . . . ?
C17 C16 C21 C20 -2.5(9) . . . . ?
C15 C16 C21 C20 177.0(6) . . . . ?
C20 C21 C22 C23 -2.7(11) . . . . ?
C16 C21 C22 C23 178.3(7) . . . . ?
C21 C22 C23 C24 -0.6(12) . . . . ?
C22 C23 C24 C25 2.3(13) . . . . ?
C23 C24 C25 C20 -0.5(12) . . . . ?
C21 C20 C25 C24 -2.8(10) . . . . ?
C19 C20 C25 C24 178.6(7) . . . . ?
Cd1 O4 C26 N3 157.4(4) 2_766 . . . ?
Cd1 O4 C26 C19 -24.3(10) 2_766 . . . ?
C27 N3 C26 O4 0.2(9) . . . . ?
C27 N3 C26 C19 -178.3(5) . . . . ?
C18 C19 C26 O4 125.7(7) . . . . ?
C20 C19 C26 O4 -52.6(9) . . . . ?
C18 C19 C26 N3 -55.9(8) . . . . ?
C20 C19 C26 N3 125.8(6) . . . . ?
C26 N3 C27 C28 91.2(7) . . . . ?
N3 C27 C28 C32 -29.3(9) . . . . ?
N3 C27 C28 C29 153.1(6) . . . . ?
C32 C28 C29 C30 -0.1(10) . . . . ?
C27 C28 C29 C30 177.5(6) . . . . ?
C31 N4 C30 C29 -0.3(10) . . . . ?
Cd1 N4 C30 C29 -173.4(5) 1_546 . . . ?
C28 C29 C30 N4 0.5(11) . . . . ?
C30 N4 C31 C32 -0.2(10) . . . . ?
Cd1 N4 C31 C32 173.7(6) 1_546 . . . ?
C29 C28 C32 C31 -0.3(10) . . . . ?
C27 C28 C32 C31 -177.9(6) . . . . ?
N4 C31 C32 C28 0.5(11) . . . . ?
